data_2221129
loop_
_publ_author_name
'Khan, Amir Muhammad'
'Abbas, Ghulam'
'Qureshi, Rizwana Aleem'
'Khan, Uzma'
'Ghufran, Muhammad Asad'
'Stoeckli-Evans, Helen'

_publ_section_title
;
 3-Hydroxy-1,2,3,9-tetrahydropyrrolo[2,1-<i>b</i>]quinazolin-4-ium
 chloride dihydrate: (+)-vasicinol hydrochloride dihydrate from
 <i>Peganum harmala</i> L
;
_journal_coeditor_code LH2765
_journal_issue 3
_journal_name_full 'Acta Crystallographica Section E'
_journal_page_first o474
_journal_page_last o475
_journal_paper_doi 10.1107/S1600536809003766
_journal_volume 65
_journal_year 2009
_chemical_formula_iupac 'C11 H13 N2 O +, Cl -, 2H2 O'
_chemical_formula_moiety 'C11 H13 N2 O +, Cl -, 2(H2 O)'
_chemical_formula_sum 'C11 H17 Cl N2 O3'
_chemical_formula_weight 260.72
_chemical_name_systematic
;
3-Hydroxy-1,2,3,9-tetrahydropyrrolo[2,1-<i>b</i>]quinazolin-4-ium chloride
dihydrate
;
_space_group_IT_number 19
_symmetry_cell_setting orthorhombic
_symmetry_space_group_name_Hall 'P 2ac 2ab'
_symmetry_space_group_name_H-M 'P 21 21 21'
_atom_sites_solution_hydrogens geom
_atom_sites_solution_primary direct
_atom_sites_solution_secondary difmap
_audit_creation_method SHELXL-97
_cell_angle_alpha 90.00
_cell_angle_beta 90.00
_cell_angle_gamma 90.00
_cell_formula_units_Z 4
_cell_length_a 7.0386(6)
_cell_length_b 9.5752(10)
_cell_length_c 18.4041(18)
_cell_measurement_reflns_used 6244
_cell_measurement_temperature 173(2)
_cell_measurement_theta_max 25.9
_cell_measurement_theta_min 2.15
_cell_volume 1240.4(2)
_computing_cell_refinement 'CELL in IPDS-I (Stoe & Cie, 2000)'
_computing_data_collection 'EXPOSE in IPDS-I (Stoe & Cie, 2000)'
_computing_data_reduction 'INTEGRATE in IPDS-I (Stoe & Cie, 2000)'
_computing_molecular_graphics 'ORTEP-3 (Farrugia, 1997) and Mercury (Macrae <i>et al.</i>,  2006)'
_computing_publication_material 'SHELXL97 (Sheldrick, 2008)'
_computing_structure_refinement 'SHELXL97 (Sheldrick, 2008)'
_computing_structure_solution 'SHELXS97 (Sheldrick, 2008)'
_diffrn_ambient_temperature 173(2)
_diffrn_measured_fraction_theta_full 0.990
_diffrn_measured_fraction_theta_max 0.990
_diffrn_measurement_device_type 'Stoe IPDS'
_diffrn_measurement_method 'phi rotation'
_diffrn_radiation_monochromator graphite
_diffrn_radiation_source 'fine-focus sealed tube'
_diffrn_radiation_type MoK\a
_diffrn_radiation_wavelength 0.71073
_diffrn_reflns_av_R_equivalents 0.0342
_diffrn_reflns_av_sigmaI/netI 0.0479
_diffrn_reflns_limit_h_max 8
_diffrn_reflns_limit_h_min -8
_diffrn_reflns_limit_k_max 11
_diffrn_reflns_limit_k_min -11
_diffrn_reflns_limit_l_max 22
_diffrn_reflns_limit_l_min -22
_diffrn_reflns_number 8680
_diffrn_reflns_theta_full 26.06
_diffrn_reflns_theta_max 26.06
_diffrn_reflns_theta_min 2.21
_diffrn_standards_decay_% 0
_diffrn_standards_number 0
_exptl_absorpt_coefficient_mu 0.307
_exptl_absorpt_correction_type none
_exptl_crystal_colour colourless
_exptl_crystal_density_diffrn 1.396
_exptl_crystal_density_method 'not measured'
_exptl_crystal_description rod
_exptl_crystal_F_000 552
_exptl_crystal_size_max 0.42
_exptl_crystal_size_mid 0.19
_exptl_crystal_size_min 0.11
_refine_diff_density_max 0.198
_refine_diff_density_min -0.137
_refine_ls_abs_structure_details 'Flack (1983), 984 Friedel pairs'
_refine_ls_abs_structure_Flack 0.00(6)
_refine_ls_extinction_method none
_refine_ls_goodness_of_fit_ref 0.898
_refine_ls_hydrogen_treatment refall
_refine_ls_matrix_type full
_refine_ls_number_parameters 216
_refine_ls_number_reflns 2422
_refine_ls_number_restraints 2
_refine_ls_restrained_S_all 0.901
_refine_ls_R_factor_all 0.0444
_refine_ls_R_factor_gt 0.0286
_refine_ls_shift/su_max_lt 0.001
_refine_ls_shift/su_mean <0.001
_refine_ls_structure_factor_coef Fsqd
_refine_ls_weighting_details 'calc w=1/[\s^2^(Fo^2^)+(0.0330P)^2^] where P=(Fo^2^+2Fc^2^)/3'
_refine_ls_weighting_scheme calc
_refine_ls_wR_factor_gt 0.0576
_refine_ls_wR_factor_ref 0.0606
_reflns_number_gt 1834
_reflns_number_total 2422
_reflns_threshold_expression I>2\s(I)
_cod_data_source_file lh2765.cif
_cod_data_source_block I
_cod_database_code 2221129
_cod_database_fobs_code 2221129

loop_
_symmetry_equiv_pos_site_id
_symmetry_equiv_pos_as_xyz
1 x,y,z
2 1/2-x,-y,1/2+z
3 1/2+x,1/2-y,-z
4 -x,1/2+y,1/2-z

loop_
_atom_site_aniso_label
_atom_site_aniso_U_11
_atom_site_aniso_U_22
_atom_site_aniso_U_33
_atom_site_aniso_U_12
_atom_site_aniso_U_13
_atom_site_aniso_U_23
O1 0.0538(11) 0.0371(9) 0.0319(8) 0.0022(7) -0.0108(7) 0.0022(7)
N9 0.0323(11) 0.0191(7) 0.0233(8) -0.0015(8) -0.0018(8) 0.0007(7)
N10 0.0296(11) 0.0206(8) 0.0235(7) 0.0004(8) -0.0027(7) 0.0010(6)
C1 0.0445(17) 0.0241(10) 0.0357(11) -0.0014(10) 0.0015(12) -0.0078(9)
C2 0.0439(15) 0.0338(10) 0.0268(10) -0.0057(12) 0.0001(11) -0.0084(9)
C3 0.0337(16) 0.0272(10) 0.0230(10) -0.0018(10) 0.0003(9) 0.0000(8)
C4 0.0307(14) 0.0319(11) 0.0305(10) 0.0038(9) -0.0018(10) -0.0054(8)
C5 0.0312(14) 0.0536(12) 0.0272(10) 0.0024(13) -0.0031(9) -0.0119(11)
C6 0.0360(15) 0.0600(14) 0.0234(10) 0.0003(13) -0.0011(11) 0.0050(10)
C7 0.0318(13) 0.0429(13) 0.0270(10) 0.0017(11) -0.0002(9) 0.0090(9)
C8 0.0317(14) 0.0253(10) 0.0292(11) -0.0001(11) -0.0030(10) 0.0075(8)
C11 0.0194(13) 0.0225(9) 0.0249(9) 0.0014(8) 0.0003(8) -0.0017(8)
C12 0.0182(12) 0.0323(9) 0.0253(9) 0.0002(9) -0.0014(9) 0.0027(8)
C13 0.0199(12) 0.0281(9) 0.0200(9) -0.0006(8) -0.0001(8) 0.0004(7)
O1W 0.0428(12) 0.1035(16) 0.0453(11) 0.0043(12) 0.0030(9) -0.0184(11)
O2W 0.0432(13) 0.0885(15) 0.0477(11) 0.0093(11) 0.0014(9) 0.0226(11)
Cl1 0.0414(3) 0.0279(2) 0.0380(3) 0.0034(2) 0.0001(3) -0.0046(2)

loop_
_atom_site_type_symbol
_atom_site_label
_atom_site_fract_x
_atom_site_fract_y
_atom_site_fract_z
_atom_site_U_iso_or_equiv
_atom_site_thermal_displace_type
_atom_site_calc_flag
_atom_site_refinement_flags
_atom_site_occupancy
O O1 0.3510(2) 0.15059(15) 0.24928(8) 0.0409(5) Uani . . 1.000
N N9 0.2235(3) 0.16767(15) 0.09484(8) 0.0249(5) Uani . . 1.000
N N10 0.2348(2) 0.40126(14) 0.12323(8) 0.0246(5) Uani . . 1.000
C C1 0.2373(4) 0.4955(2) 0.18629(12) 0.0348(8) Uani . . 1.000
C C2 0.2861(4) 0.3982(2) 0.24882(11) 0.0348(7) Uani . . 1.000
C C3 0.2264(4) 0.2536(2) 0.22362(10) 0.0280(7) Uani . . 1.000
C C4 0.2242(3) 0.0847(2) -0.02920(11) 0.0310(7) Uani . . 1.000
C C5 0.2242(3) 0.1121(3) -0.10295(10) 0.0373(7) Uani . . 1.000
C C6 0.2232(4) 0.2484(3) -0.12768(11) 0.0398(8) Uani . . 1.000
C C7 0.2228(3) 0.3570(2) -0.07828(10) 0.0339(7) Uani . . 1.000
C C8 0.2231(4) 0.45209(19) 0.04834(10) 0.0287(7) Uani . . 1.000
C C11 0.2303(3) 0.27062(18) 0.14208(9) 0.0223(6) Uani . . 1.000
C C12 0.2237(3) 0.33226(19) -0.00429(9) 0.0253(6) Uani . . 1.000
C C13 0.2242(3) 0.19435(18) 0.01937(9) 0.0227(6) Uani . . 1.000
O O1W 0.4964(3) 0.7633(3) 0.06429(11) 0.0639(8) Uani . . 1.000
O O2W 0.1191(3) 0.2477(2) 0.42346(11) 0.0598(8) Uani . . 1.000
Cl Cl1 0.80565(8) 0.38150(5) 0.32092(3) 0.0358(2) Uani . . 1.000
H H1A 0.329(3) 0.563(2) 0.1789(12) 0.033(6) Uiso . . 1.000
H H1B 0.113(4) 0.540(2) 0.1877(14) 0.049(7) Uiso . . 1.000
H H1O 0.298(4) 0.071(2) 0.2333(13) 0.0610 Uiso . . 1.000
H H2A 0.225(4) 0.422(2) 0.2921(12) 0.038(6) Uiso . . 1.000
H H2B 0.431(3) 0.395(2) 0.2595(11) 0.040(6) Uiso . . 1.000
H H3 0.095(3) 0.231(2) 0.2387(11) 0.036(6) Uiso . . 1.000
H H4 0.233(3) -0.012(2) -0.0084(10) 0.034(6) Uiso . . 1.000
H H5 0.222(4) 0.034(2) -0.1392(12) 0.053(7) Uiso . . 1.000
H H6 0.224(3) 0.266(2) -0.1810(13) 0.047(6) Uiso . . 1.000
H H7 0.217(4) 0.454(2) -0.0961(12) 0.051(7) Uiso . . 1.000
H H8A 0.108(3) 0.502(2) 0.0441(11) 0.029(6) Uiso . . 1.000
H H8B 0.331(3) 0.517(2) 0.0407(11) 0.033(6) Uiso . . 1.000
H H9N 0.211(4) 0.0872(17) 0.1102(11) 0.0370 Uiso . . 1.000
H H1WA 0.432(5) 0.792(4) 0.099(2) 0.0960 Uiso . . 1.000
H H1WB 0.603(5) 0.764(4) 0.077(2) 0.0960 Uiso . . 1.000
H H2WA 0.033(5) 0.282(4) 0.3988(19) 0.0900 Uiso . . 1.000
H H2WB 0.081(5) 0.245(4) 0.4695(18) 0.0900 Uiso . . 1.000

loop_
_atom_type_symbol
_atom_type_description
_atom_type_scat_dispersion_real
_atom_type_scat_dispersion_imag
_atom_type_scat_source
C C 0.0033 0.0016 'International Tables Vol C Tables 4.2.6.8 and 6.1.1.4'
H H 0.0000 0.0000 'International Tables Vol C Tables 4.2.6.8 and 6.1.1.4'
Cl Cl 0.1484 0.1585 'International Tables Vol C Tables 4.2.6.8 and 6.1.1.4'
N N 0.0061 0.0033 'International Tables Vol C Tables 4.2.6.8 and 6.1.1.4'
O O 0.0106 0.0060 'International Tables Vol C Tables 4.2.6.8 and 6.1.1.4'

loop_
_geom_angle_atom_site_label_1
_geom_angle_atom_site_label_2
_geom_angle_atom_site_label_3
_geom_angle_site_symmetry_1
_geom_angle_site_symmetry_2
_geom_angle_site_symmetry_3
_geom_angle
_geom_angle_publ_flag
C3 O1 H1O . . . 103.1(16) no
H1WA O1W H1WB . . . 107(4) no
H2WA O2W H2WB . . . 108(3) no
C11 N9 C13 . . . 120.96(15) no
C1 N10 C11 . . . 112.38(15) no
C1 N10 C8 . . . 122.67(14) no
C8 N10 C11 . . . 124.78(15) no
C13 N9 H9N . . . 120.4(14) no
C11 N9 H9N . . . 118.5(14) no
N10 C1 C2 . . . 102.95(15) no
C1 C2 C3 . . . 105.36(17) no
O1 C3 C2 . . . 111.4(2) no
O1 C3 C11 . . . 113.54(17) no
C2 C3 C11 . . . 101.54(15) no
C5 C4 C13 . . . 119.47(19) no
C4 C5 C6 . . . 120.2(2) no
C5 C6 C7 . . . 119.61(19) no
C6 C7 C12 . . . 121.29(19) no
N10 C8 C12 . . . 110.68(14) no
N9 C11 C3 . . . 125.13(16) no
N10 C11 C3 . . . 111.72(15) no
N9 C11 N10 . . . 123.11(16) no
C8 C12 C13 . . . 121.58(15) no
C7 C12 C8 . . . 120.30(16) no
C7 C12 C13 . . . 118.12(16) no
N9 C13 C4 . . . 119.99(16) no
N9 C13 C12 . . . 118.67(15) no
C4 C13 C12 . . . 121.34(16) no
N10 C1 H1A . . . 108.8(14) no
C2 C1 H1B . . . 116.8(15) no
N10 C1 H1B . . . 106.2(14) no
C2 C1 H1A . . . 112.5(13) no
H1A C1 H1B . . . 109.0(18) no
C1 C2 H2B . . . 112.5(11) no
C3 C2 H2A . . . 110.8(13) no
H2A C2 H2B . . . 107(2) no
C3 C2 H2B . . . 107.6(11) no
C1 C2 H2A . . . 113.1(13) no
O1 C3 H3 . . . 109.7(12) no
C11 C3 H3 . . . 108.6(12) no
C2 C3 H3 . . . 111.9(11) no
C13 C4 H4 . . . 117.1(11) no
C5 C4 H4 . . . 123.3(11) no
C4 C5 H5 . . . 120.8(12) no
C6 C5 H5 . . . 119.0(12) no
C7 C6 H6 . . . 121.4(11) no
C5 C6 H6 . . . 119.0(11) no
C12 C7 H7 . . . 119.3(13) no
C6 C7 H7 . . . 119.4(13) no
N10 C8 H8B . . . 107.4(12) no
N10 C8 H8A . . . 107.1(12) no
H8A C8 H8B . . . 109.2(17) no
C12 C8 H8A . . . 109.6(12) no
C12 C8 H8B . . . 112.7(12) no

loop_
_geom_bond_atom_site_label_1
_geom_bond_atom_site_label_2
_geom_bond_site_symmetry_1
_geom_bond_site_symmetry_2
_geom_bond_distance
_geom_bond_publ_flag
O1 C3 . . 1.402(3) no
O1 H1O . . 0.90(2) no
O1W H1WB . . 0.79(4) no
O1W H1WA . . 0.83(4) no
O2W H2WA . . 0.83(4) no
O2W H2WB . . 0.89(3) no
N9 C13 . . 1.412(2) no
N9 C11 . . 1.315(2) no
N10 C11 . . 1.299(2) no
N10 C8 . . 1.464(2) no
N10 C1 . . 1.470(3) no
N9 H9N . . 0.825(17) no
C1 C2 . . 1.520(3) no
C2 C3 . . 1.519(3) no
C3 C11 . . 1.510(2) no
C4 C5 . . 1.382(3) no
C4 C13 . . 1.379(3) no
C5 C6 . . 1.382(4) no
C6 C7 . . 1.381(3) no
C7 C12 . . 1.382(2) no
C8 C12 . . 1.502(3) no
C12 C13 . . 1.391(2) no
C1 H1B . . 0.97(3) no
C1 H1A . . 0.92(2) no
C2 H2A . . 0.93(2) no
C2 H2B . . 1.04(2) no
C3 H3 . . 0.99(2) no
C4 H4 . . 1.004(19) no
C5 H5 . . 1.00(2) no
C6 H6 . . 1.00(2) no
C7 H7 . . 0.99(2) no
C8 H8A . . 0.94(2) no
C8 H8B . . 0.99(2) no

loop_
_geom_hbond_atom_site_label_D
_geom_hbond_atom_site_label_H
_geom_hbond_atom_site_label_A
_geom_hbond_site_symmetry_A
_geom_hbond_distance_DH
_geom_hbond_distance_HA
_geom_hbond_distance_DA
_geom_hbond_angle_DHA
_geom_hbond_publ_flag
O1 H1O Cl1 4_645 0.90(2) 2.20(2) 3.086(2) 171(2) yes
N9 H9N Cl1 4_645 0.83(2) 2.35(2) 3.155(2) 167(2) yes
O1W H1WA Cl1 4_655 0.83(4) 2.39(4) 3.204(2) 167(3) yes
O1W H1WB O2W 4_655 0.79(4) 1.96(4) 2.720(3) 162(4) yes
O2W H2WA Cl1 1_455 0.83(4) 2.35(4) 3.173(2) 175(3) yes
O2W H2WB O1W 2_565 0.89(3) 1.83(3) 2.718(3) 179(5) yes

loop_
_geom_torsion_atom_site_label_1
_geom_torsion_atom_site_label_2
_geom_torsion_atom_site_label_3
_geom_torsion_atom_site_label_4
_geom_torsion_site_symmetry_1
_geom_torsion_site_symmetry_2
_geom_torsion_site_symmetry_3
_geom_torsion_site_symmetry_4
_geom_torsion
_geom_torsion_publ_flag
C13 N9 C11 N10 . . . . 1.2(3) no
C13 N9 C11 C3 . . . . 178.7(2) no
C11 N9 C13 C4 . . . . 177.6(2) no
C11 N9 C13 C12 . . . . -2.8(3) no
C8 N10 C1 C2 . . . . -170.1(2) no
C11 N10 C1 C2 . . . . 14.5(3) no
C1 N10 C8 C12 . . . . 179.9(2) no
C11 N10 C8 C12 . . . . -5.3(3) no
C1 N10 C11 N9 . . . . 178.6(2) no
C1 N10 C11 C3 . . . . 0.7(3) no
C8 N10 C11 N9 . . . . 3.3(3) no
C8 N10 C11 C3 . . . . -174.5(2) no
N10 C1 C2 C3 . . . . -23.3(3) no
C1 C2 C3 O1 . . . . 144.52(19) no
C1 C2 C3 C11 . . . . 23.3(3) no
O1 C3 C11 N9 . . . . 47.0(3) no
O1 C3 C11 N10 . . . . -135.24(18) no
C2 C3 C11 N9 . . . . 166.7(2) no
C2 C3 C11 N10 . . . . -15.5(3) no
C13 C4 C5 C6 . . . . -0.3(3) no
C5 C4 C13 N9 . . . . 179.8(2) no
C5 C4 C13 C12 . . . . 0.2(3) no
C4 C5 C6 C7 . . . . 0.2(4) no
C5 C6 C7 C12 . . . . 0.1(4) no
C6 C7 C12 C8 . . . . -180.0(2) no
C6 C7 C12 C13 . . . . -0.3(3) no
N10 C8 C12 C7 . . . . -176.89(19) no
N10 C8 C12 C13 . . . . 3.4(3) no
C7 C12 C13 N9 . . . . -179.5(2) no
C7 C12 C13 C4 . . . . 0.1(3) no
C8 C12 C13 N9 . . . . 0.2(3) no
C8 C12 C13 C4 . . . . 179.8(2) no
